data_4328277
loop_
_publ_author_name
'Zhuo Liu'
'Xiaowei Song'
'Jiyang Li'
'Yi Li'
'Jihong Yu'
'Ruren Xu'

_publ_section_title
;
 |(C4NH12)4|[M4Al12P16O64] (M = Co, Zn): New Heteroatom-Containing
 Aluminophosphate Molecular Sieves with Two Intersecting 8-Ring Channels
;
_journal_name_full 'Inorganic Chemistry'
_journal_page_first 1969
_journal_page_last 1974
_journal_paper_doi 10.1021/ic2022903
_journal_volume 51
_journal_year 2012
_chemical_formula_sum 'C4 H12 Al3 N O16 P4 Zn'
_chemical_formula_weight 600.34
_chemical_name_systematic
; 
 ? 
;
_space_group_IT_number 14
_symmetry_cell_setting monoclinic
_symmetry_space_group_name_Hall '-P 2ybc'
_symmetry_space_group_name_H-M 'P 1 21/c 1'
_atom_sites_solution_primary direct
_atom_sites_solution_secondary difmap
_audit_creation_method SHELXL-97
_cell_angle_alpha 90.00
_cell_angle_beta 94.957(12)
_cell_angle_gamma 90.00
_cell_formula_units_Z 4
_cell_length_a 8.885(7)
_cell_length_b 14.231(11)
_cell_length_c 15.049(11)
_cell_measurement_temperature 296(2)
_cell_measurement_theta_max 27.88
_cell_measurement_theta_min 1.97
_cell_volume 1896(3)
_computing_cell_refinement 'Bruker SAINT'
_computing_data_collection 'Bruker APEX2'
_computing_data_reduction 'Bruker SAINT'
_computing_molecular_graphics 'Bruker SHELXTL'
_computing_publication_material 'Bruker SHELXTL'
_computing_structure_refinement 'SHELXL-97 (Sheldrick, 2008)'
_computing_structure_solution 'SHELXS-97 (Sheldrick, 2008)'
_diffrn_ambient_temperature 296(2)
_diffrn_measured_fraction_theta_full 0.998
_diffrn_measured_fraction_theta_max 0.998
_diffrn_measurement_device_type 'Bruker APEX-II CCD'
_diffrn_measurement_method '\f and \w scans'
_diffrn_radiation_monochromator graphite
_diffrn_radiation_source 'fine-focus sealed tube'
_diffrn_radiation_type MoK\a
_diffrn_radiation_wavelength 0.71073
_diffrn_reflns_av_R_equivalents 0.0439
_diffrn_reflns_av_sigmaI/netI 0.0521
_diffrn_reflns_limit_h_max 11
_diffrn_reflns_limit_h_min -8
_diffrn_reflns_limit_k_max 17
_diffrn_reflns_limit_k_min -18
_diffrn_reflns_limit_l_max 19
_diffrn_reflns_limit_l_min -19
_diffrn_reflns_number 13185
_diffrn_reflns_theta_full 27.88
_diffrn_reflns_theta_max 27.88
_diffrn_reflns_theta_min 1.97
_exptl_absorpt_coefficient_mu 1.853
_exptl_absorpt_correction_T_max 1.0000
_exptl_absorpt_correction_T_min 0.8200
_exptl_absorpt_correction_type multi-scan
_exptl_absorpt_process_details SADABS
_exptl_crystal_colour colourless
_exptl_crystal_density_diffrn 2.104
_exptl_crystal_F_000 1200
_exptl_crystal_size_max 0.13
_exptl_crystal_size_mid 0.11
_exptl_crystal_size_min 0.08
_refine_diff_density_max 1.164
_refine_diff_density_min -0.548
_refine_diff_density_rms 0.129
_refine_ls_extinction_method none
_refine_ls_goodness_of_fit_ref 1.045
_refine_ls_matrix_type full
_refine_ls_number_parameters 253
_refine_ls_number_reflns 4509
_refine_ls_number_restraints 1
_refine_ls_restrained_S_all 1.045
_refine_ls_R_factor_all 0.0854
_refine_ls_R_factor_gt 0.0562
_refine_ls_shift/su_max 0.001
_refine_ls_shift/su_mean 0.000
_refine_ls_structure_factor_coef Fsqd
_refine_ls_weighting_details 'calc w=1/[\s^2^(Fo^2^)+(0.0615P)^2^+7.0407P] where P=(Fo^2^+2Fc^2^)/3'
_refine_ls_weighting_scheme calc
_refine_ls_wR_factor_gt 0.1494
_refine_ls_wR_factor_ref 0.1642
_reflns_number_gt 3015
_reflns_number_total 4509
_reflns_threshold_expression >2sigma(I)
_cod_data_source_file ic2022903_si_002_2.cif
_cod_data_source_block ZnAlPO-CJ69
_cod_original_cell_volume 1896(2)
_cod_original_sg_symbol_H-M 'P 21/c'
_cod_database_code 4328277

loop_
_symmetry_equiv_pos_as_xyz
'x, y, z'
'-x, y+1/2, -z+1/2'
'-x, -y, -z'
'x, -y-1/2, z-1/2'

loop_
_atom_site_label
_atom_site_type_symbol
_atom_site_fract_x
_atom_site_fract_y
_atom_site_fract_z
_atom_site_U_iso_or_equiv
_atom_site_adp_type
_atom_site_occupancy
_atom_site_symmetry_multiplicity
_atom_site_calc_flag
_atom_site_refinement_flags
Zn1 Zn 0.32124(10) 0.94097(6) 0.24364(6) 0.0226(3) Uani 0.437(4) 1 d P
Al1 Al 0.32124(10) 0.94097(6) 0.24364(6) 0.0226(3) Uani 0.563(4) 1 d P
Zn2 Zn -0.12114(12) 0.94029(7) 0.09008(7) 0.0209(4) Uani 0.256(4) 1 d P
Al2 Al -0.12114(12) 0.94029(7) 0.09008(7) 0.0209(4) Uani 0.744(4) 1 d P
Zn3 Zn 0.14067(13) 0.57051(7) 0.11507(7) 0.0213(4) Uani 0.177(4) 1 d P
Al3 Al 0.14067(13) 0.57051(7) 0.11507(7) 0.0213(4) Uani 0.823(4) 1 d P
Zn4 Zn -0.07589(14) 0.71420(8) -0.16429(8) 0.0232(4) Uani 0.130(4) 1 d P
Al4 Al -0.07589(14) 0.71420(8) -0.16429(8) 0.0232(4) Uani 0.870(4) 1 d P
O13 O -0.0037(5) 1.0379(3) 0.1224(3) 0.0388(10) Uani 1 1 d .
O16 O 0.2003(4) 0.5393(3) 0.0093(2) 0.0331(9) Uani 1 1 d .
P4 P 0.09925(14) 0.78182(8) 0.16227(8) 0.0196(3) Uani 1 1 d .
O15 O -0.2013(5) 0.9469(3) -0.0215(2) 0.0352(9) Uani 1 1 d .
O14 O 0.2654(5) 1.0467(3) 0.1851(3) 0.0421(10) Uani 1 1 d .
P3 P 0.14955(14) 1.07982(8) 0.11219(8) 0.0201(3) Uani 1 1 d .
O11 O 0.2658(5) 0.5246(3) 0.1991(2) 0.0372(10) Uani 1 1 d .
P2 P 0.14032(14) 0.55580(9) -0.08717(8) 0.0204(3) Uani 1 1 d .
O10 O 0.1460(5) 0.6927(2) 0.1178(3) 0.0399(10) Uani 1 1 d .
O8 O 0.0457(5) 0.6450(3) -0.0914(3) 0.0400(10) Uani 1 1 d .
P1 P 0.31439(14) 0.43384(8) 0.24639(8) 0.0198(3) Uani 1 1 d .
O6 O -0.2735(5) 0.9363(3) 0.1584(2) 0.0388(10) Uani 1 1 d .
O5 O -0.0442(5) 0.5264(3) 0.1224(3) 0.0398(10) Uani 1 1 d .
O4 O 0.2745(4) 0.9344(3) 0.3587(3) 0.0388(10) Uani 1 1 d .
O3 O -0.0130(5) 0.8345(3) 0.0998(3) 0.0409(10) Uani 1 1 d .
O2 O -0.2353(5) 0.6473(3) -0.1969(3) 0.0422(10) Uani 1 1 d .
O1 O 0.5191(4) 0.9204(4) 0.2517(3) 0.0532(12) Uani 1 1 d .
O12 O 0.0282(5) 0.7559(3) 0.2461(3) 0.0452(11) Uani 1 1 d .
O9 O 0.1386(5) 1.1859(2) 0.1155(3) 0.0423(11) Uani 1 1 d .
O7 O 0.2389(5) 0.8395(3) 0.1829(3) 0.0444(11) Uani 1 1 d .
N1 N 0.481(2) 0.8072(15) 0.0516(15) 0.116(7) Uiso 0.50 1 d P
N1' N 0.521(3) 0.8004(17) 0.4467(17) 0.134(8) Uiso 0.50 1 d P
C1 C 0.3814(19) 0.6795(11) 0.3807(11) 0.149(6) Uiso 1 1 d .
C2 C -0.589(3) 0.860(2) -0.035(2) 0.134(10) Uiso 0.50 1 d P
C2' C 0.445(3) 0.714(2) 0.4638(19) 0.114(8) Uiso 0.50 1 d P
C3 C -0.378(6) 0.695(3) 0.036(3) 0.193(17) Uiso 0.50 1 d P
C3' C 0.492(6) 0.303(3) -0.034(3) 0.189(17) Uiso 0.50 1 d P
C4 C 0.399(2) 1.1773(12) 0.3786(13) 0.161(6) Uiso 1 1 d .

loop_
_atom_site_aniso_label
_atom_site_aniso_U_11
_atom_site_aniso_U_22
_atom_site_aniso_U_33
_atom_site_aniso_U_23
_atom_site_aniso_U_13
_atom_site_aniso_U_12
Zn1 0.0195(5) 0.0258(5) 0.0223(5) 0.0004(3) 0.0019(3) -0.0004(3)
Al1 0.0195(5) 0.0258(5) 0.0223(5) 0.0004(3) 0.0019(3) -0.0004(3)
Zn2 0.0240(6) 0.0206(6) 0.0182(6) -0.0003(4) 0.0029(4) -0.0005(4)
Al2 0.0240(6) 0.0206(6) 0.0182(6) -0.0003(4) 0.0029(4) -0.0005(4)
Zn3 0.0293(7) 0.0142(6) 0.0199(6) -0.0016(4) -0.0001(5) 0.0006(4)
Al3 0.0293(7) 0.0142(6) 0.0199(6) -0.0016(4) -0.0001(5) 0.0006(4)
Zn4 0.0276(8) 0.0169(6) 0.0248(7) -0.0025(5) 0.0007(5) -0.0001(5)
Al4 0.0276(8) 0.0169(6) 0.0248(7) -0.0025(5) 0.0007(5) -0.0001(5)
O13 0.033(2) 0.037(2) 0.047(2) -0.0080(19) 0.0077(19) -0.0121(17)
O16 0.043(2) 0.035(2) 0.0208(18) -0.0003(15) -0.0012(16) 0.0128(17)
P4 0.0245(6) 0.0138(5) 0.0202(6) -0.0020(4) 0.0010(5) 0.0008(5)
O15 0.044(2) 0.034(2) 0.028(2) -0.0027(16) 0.0062(17) 0.0069(17)
O14 0.048(3) 0.041(2) 0.034(2) 0.0040(18) -0.0140(19) -0.0023(19)
P3 0.0264(7) 0.0152(5) 0.0182(6) -0.0025(4) -0.0004(5) -0.0018(5)
O11 0.058(3) 0.0240(19) 0.028(2) 0.0099(15) -0.0060(18) 0.0015(18)
P2 0.0227(6) 0.0214(6) 0.0170(6) 0.0010(5) 0.0012(5) 0.0002(5)
O10 0.062(3) 0.0192(18) 0.038(2) -0.0096(16) 0.004(2) 0.0099(18)
O8 0.051(3) 0.031(2) 0.036(2) 0.0004(17) -0.0070(19) 0.0178(19)
P1 0.0187(6) 0.0211(6) 0.0198(6) -0.0006(5) 0.0029(5) -0.0010(5)
O6 0.049(3) 0.048(2) 0.0208(19) -0.0038(17) 0.0117(17) 0.0002(19)
O5 0.034(2) 0.039(2) 0.047(2) -0.0152(19) 0.0058(19) -0.0117(18)
O4 0.029(2) 0.052(3) 0.037(2) -0.0082(18) 0.0101(18) 0.0010(18)
O3 0.050(3) 0.035(2) 0.036(2) 0.0040(17) -0.0090(19) 0.0184(19)
O2 0.050(3) 0.029(2) 0.046(2) -0.0124(18) -0.006(2) -0.0073(19)
O1 0.021(2) 0.066(3) 0.073(3) -0.003(2) 0.007(2) -0.007(2)
O12 0.056(3) 0.047(3) 0.035(2) 0.0059(19) 0.019(2) -0.001(2)
O9 0.070(3) 0.0181(18) 0.040(2) -0.0054(16) 0.013(2) -0.0056(18)
O7 0.034(2) 0.034(2) 0.065(3) -0.011(2) 0.004(2) -0.0102(18)

loop_
_atom_type_symbol
_atom_type_description
_atom_type_scat_dispersion_real
_atom_type_scat_dispersion_imag
_atom_type_scat_source
C C 0.0033 0.0016 'International Tables Vol C Tables 4.2.6.8 and 6.1.1.4'
H H 0.0000 0.0000 'International Tables Vol C Tables 4.2.6.8 and 6.1.1.4'
N N 0.0061 0.0033 'International Tables Vol C Tables 4.2.6.8 and 6.1.1.4'
O O 0.0106 0.0060 'International Tables Vol C Tables 4.2.6.8 and 6.1.1.4'
Al Al 0.0645 0.0514 'International Tables Vol C Tables 4.2.6.8 and 6.1.1.4'
P P 0.1023 0.0942 'International Tables Vol C Tables 4.2.6.8 and 6.1.1.4'
Zn Zn 0.2839 1.4301 'International Tables Vol C Tables 4.2.6.8 and 6.1.1.4'

loop_
_geom_angle_atom_site_label_1
_geom_angle_atom_site_label_2
_geom_angle_atom_site_label_3
_geom_angle
_geom_angle_site_symmetry_1
_geom_angle_site_symmetry_3
O1 Zn1 O14 113.7(2) . .
O1 Zn1 O4 103.5(2) . .
O14 Zn1 O4 115.8(2) . .
O1 Zn1 O7 104.8(2) . .
O14 Zn1 O7 109.6(2) . .
O4 Zn1 O7 108.7(2) . .
O15 Zn2 O6 106.7(2) . .
O15 Zn2 O13 113.36(19) . .
O6 Zn2 O13 109.07(19) . .
O15 Zn2 O3 106.99(18) . .
O6 Zn2 O3 111.0(2) . .
O13 Zn2 O3 109.7(2) . .
O11 Zn3 O10 110.1(2) . .
O11 Zn3 O5 111.1(2) . .
O10 Zn3 O5 112.1(2) . .
O11 Zn3 O16 109.7(2) . .
O10 Zn3 O16 105.14(19) . .
O5 Zn3 O16 108.47(19) . .
O9 Zn4 O2 106.7(2) 3_575 .
O9 Zn4 O12 109.9(2) 3_575 4_575
O2 Zn4 O12 112.7(2) . 4_575
O9 Zn4 O8 113.5(2) 3_575 .
O2 Zn4 O8 108.0(2) . .
O12 Zn4 O8 106.1(2) 4_575 .
P3 O13 Zn2 142.7(3) . .
P2 O16 Zn3 135.2(2) . .
O7 P4 O12 111.1(3) . .
O7 P4 O3 110.3(3) . .
O12 P4 O3 110.0(3) . .
O7 P4 O10 107.3(3) . .
O12 P4 O10 108.5(2) . .
O3 P4 O10 109.5(2) . .
P3 O15 Zn2 135.1(3) 3_575 .
P3 O14 Zn1 139.4(3) . .
O13 P3 O14 111.5(3) . .
O13 P3 O9 109.3(3) . .
O14 P3 O9 109.1(2) . .
O13 P3 O15 109.7(2) . 3_575
O14 P3 O15 109.5(2) . 3_575
O9 P3 O15 107.6(2) . 3_575
P1 O11 Zn3 143.0(3) . .
O4 P2 O5 109.3(2) 4_575 3_565
O4 P2 O16 107.6(2) 4_575 .
O5 P2 O16 110.8(2) 3_565 .
O4 P2 O8 111.1(2) 4_575 .
O5 P2 O8 109.7(3) 3_565 .
O16 P2 O8 108.4(2) . .
P4 O10 Zn3 147.4(3) . .
P2 O8 Zn4 142.7(3) . .
O1 P1 O6 107.8(3) 2_645 2_545
O1 P1 O2 109.3(3) 2_645 3_565
O6 P1 O2 110.1(2) 2_545 3_565
O1 P1 O11 111.1(3) 2_645 .
O6 P1 O11 110.1(2) 2_545 .
O2 P1 O11 108.5(2) 3_565 .
P1 O6 Zn2 144.2(3) 2 .
P2 O5 Zn3 138.5(3) 3_565 .
P2 O4 Zn1 140.0(3) 4_576 .
P4 O3 Zn2 142.4(3) . .
P1 O2 Zn4 152.6(3) 3_565 .
P1 O1 Zn1 162.9(4) 2_655 .
P4 O12 Al4 150.8(3) . 4_576
P4 O12 Zn4 150.8(3) . 4_576
Al4 O12 Zn4 0.00(7) 4_576 4_576
P3 O9 Al4 149.9(3) . 3_575
P3 O9 Zn4 149.9(3) . 3_575
Al4 O9 Zn4 0.00(11) 3_575 3_575
P4 O7 Zn1 145.6(3) . .
C2' N1 C2 42.5(15) 4_575 1_655
C2' N1 C3' 70(2) 4_575 3_665
C2 N1 C3' 112(3) 1_655 3_665
C3' N1' C2' 77(3) 2_655 .
C3' N1' C3 40(2) 2_655 4_676
C2' N1' C3 97(3) . 4_676
C2 C1 C2' 45.8(15) 4_676 .
C2' C2 C1 68(2) 4_475 4_475
C2' C2 N1 58(2) 4_475 1_455
C1 C2 N1 126(3) 4_475 1_455
C2 C2' N1 80(3) 4_676 4_576
C2 C2' C1 66(2) 4_676 .
N1 C2' C1 145(3) 4_576 .
C2 C2' N1' 164(3) 4_676 .
N1 C2' N1' 107(2) 4_576 .
C1 C2' N1' 107(2) . .
C2 C2' C3' 141(4) 4_676 2_655
N1 C2' C3' 62(2) 4_576 2_655
C1 C2' C3' 152(3) . 2_655
N1' C2' C3' 48.8(19) . 2_655
C3' C3 C4 79(5) 3_565 2_545
C3' C3 N1' 58(4) 3_565 4_475
C4 C3 N1' 136(4) 2_545 4_475
C3 C3' N1' 82(5) 3_565 2_645
C3 C3' C4 60(4) 3_565 4_575
N1' C3' C4 141(4) 2_645 4_575
C3 C3' N1 101(5) 3_565 3_665
N1' C3' N1 99(3) 2_645 3_665
C4 C3' N1 96(3) 4_575 3_665
C3 C3' C2' 108(5) 3_565 2_645
N1' C3' C2' 55(2) 2_645 2_645
C4 C3' C2' 142(3) 4_575 2_645
N1 C3' C2' 48.3(18) 3_665 2_645
C3 C4 C3' 41(2) 2 4_576

loop_
_geom_bond_atom_site_label_1
_geom_bond_atom_site_label_2
_geom_bond_distance
_geom_bond_site_symmetry_2
Zn1 O1 1.775(4) .
Zn1 O14 1.792(4) .
Zn1 O4 1.818(4) .
Zn1 O7 1.827(4) .
Zn2 O15 1.768(4) .
Zn2 O6 1.770(4) .
Zn2 O13 1.780(4) .
Zn2 O3 1.785(4) .
Zn3 O11 1.738(4) .
Zn3 O10 1.739(4) .
Zn3 O5 1.770(4) .
Zn3 O16 1.777(4) .
Zn4 O9 1.715(4) 3_575
Zn4 O2 1.742(4) .
Zn4 O12 1.752(4) 4_575
Zn4 O8 1.770(4) .
O13 P3 1.506(4) .
O16 P2 1.521(4) .
P4 O7 1.498(4) .
P4 O12 1.504(4) .
P4 O3 1.509(4) .
P4 O10 1.510(4) .
O15 P3 1.526(4) 3_575
O14 P3 1.513(4) .
P3 O9 1.514(4) .
P3 O15 1.526(4) 3_575
O11 P1 1.519(4) .
P2 O4 1.507(4) 4_575
P2 O5 1.517(4) 3_565
P2 O8 1.521(4) .
P1 O1 1.490(4) 2_645
P1 O6 1.509(4) 2_545
P1 O2 1.514(4) 3_565
O6 P1 1.509(4) 2
O5 P2 1.517(4) 3_565
O4 P2 1.507(4) 4_576
O2 P1 1.514(4) 3_565
O1 P1 1.490(4) 2_655
O12 Al4 1.753(4) 4_576
O12 Zn4 1.753(4) 4_576
O9 Al4 1.715(4) 3_575
O9 Zn4 1.715(4) 3_575
N1 C2' 1.37(3) 4_575
N1 C2 1.59(4) 1_655
N1 C3' 1.61(4) 3_665
N1' C3' 1.32(5) 2_655
N1' C2' 1.44(3) .
N1' C3 1.55(5) 4_676
C1 C2 1.39(3) 4_676
C1 C2' 1.41(3) .
C2 C2' 1.09(3) 4_475
C2 C1 1.39(3) 4_475
C2 N1 1.59(4) 1_455
C2' C2 1.09(3) 4_676
C2' N1 1.37(3) 4_576
C2' C3' 1.71(5) 2_655
C3 C3' 1.01(6) 3_565
C3 C4 1.34(5) 2_545
C3 N1' 1.55(5) 4_475
C3' C3 1.01(6) 3_565
C3' N1' 1.32(5) 2_645
C3' C4 1.52(5) 4_575
C3' N1 1.61(4) 3_665
C3' C2' 1.71(5) 2_645
C4 C3 1.34(5) 2
C4 C3' 1.52(5) 4_576
